data_2210240
loop_
_publ_author_name
'Hansen, Lars Kr.'
'Perlovich, German L.'
'Bauer-Brandl, Annette'

_publ_section_title
;
 <i>N</i>-(3-Hydroxyphenyl)acetamide
;
_journal_coeditor_code HB2058
_journal_issue 9
_journal_name_full 'Acta Crystallographica Section E'
_journal_page_first o3627
_journal_page_last o3628
_journal_paper_doi 10.1107/S1600536806025785
_journal_volume 62
_journal_year 2006
_chemical_formula_iupac 'C8 H9 N O2'
_chemical_formula_moiety 'C8 H9 N O2'
_chemical_formula_sum 'C8 H9 N O2'
_chemical_formula_weight 151.16
_chemical_name_systematic
;
N-(2-hydroxyphenyl)acetamide
;
_space_group_IT_number 33
_symmetry_cell_setting orthorhombic
_symmetry_space_group_name_Hall 'P 2c -2n'
_symmetry_space_group_name_H-M 'P n a 21'
_atom_sites_solution_hydrogens geom
_atom_sites_solution_primary direct
_atom_sites_solution_secondary difmap
_audit_creation_method SHELXL-97
_cell_angle_alpha 90.00
_cell_angle_beta 90.00
_cell_angle_gamma 90.00
_cell_formula_units_Z 4
_cell_length_a 10.5199(11)
_cell_length_b 17.0195(13)
_cell_length_c 4.2415(8)
_cell_measurement_reflns_used 25
_cell_measurement_temperature 293(2)
_cell_measurement_theta_max 21
_cell_measurement_theta_min 14
_cell_volume 759.41(17)
_computing_cell_refinement 'CELDIM in CAD-4-PC Software'
_computing_data_collection 'CAD-4-PC (Enraf--Nonius, 1992)'
_computing_data_reduction 'XCAD4 (McArdle & Higgins, 1995)'
_computing_molecular_graphics 'ORTEX (McArdle, 1993) and ORTEPIII (Burnett & Johnson, (1996)'
_computing_publication_material OSCAIL
_computing_structure_refinement 'OSCAIL and SHELXL97 (Sheldrick, 1997)'
_computing_structure_solution 'OSCAIL (McArdle, 2005) and SHELXS97 (Sheldrick, 1997)'
_diffrn_ambient_temperature 293(2)
_diffrn_measured_fraction_theta_full 1.000
_diffrn_measured_fraction_theta_max 1.000
_diffrn_measurement_device_type 'Enraf--Nonius CAD-4'
_diffrn_measurement_method \w--2\q
_diffrn_radiation_monochromator graphite
_diffrn_radiation_source 'fine-focus sealed tube'
_diffrn_radiation_type MoK\a
_diffrn_radiation_wavelength 0.71073
_diffrn_reflns_av_R_equivalents 0.0000
_diffrn_reflns_av_sigmaI/netI 0.0213
_diffrn_reflns_limit_h_max 13
_diffrn_reflns_limit_h_min 0
_diffrn_reflns_limit_k_max 21
_diffrn_reflns_limit_k_min 0
_diffrn_reflns_limit_l_max 5
_diffrn_reflns_limit_l_min 0
_diffrn_reflns_number 946
_diffrn_reflns_theta_full 26.96
_diffrn_reflns_theta_max 26.96
_diffrn_reflns_theta_min 2.28
_diffrn_standards_decay_% 1
_diffrn_standards_interval_time 120
_diffrn_standards_number 3
_exptl_absorpt_coefficient_mu 0.096
_exptl_absorpt_correction_T_max 0.986
_exptl_absorpt_correction_T_min 0.963
_exptl_absorpt_correction_type psi-scan
_exptl_absorpt_process_details '[ABSCALC in OSCAIL (McArdle & Daly, 1999; North <i>et al.</i>,  1968)]'
_exptl_crystal_colour colourless
_exptl_crystal_density_diffrn 1.322
_exptl_crystal_density_method 'not measured'
_exptl_crystal_description block
_exptl_crystal_F_000 320
_exptl_crystal_size_max 0.40
_exptl_crystal_size_mid 0.20
_exptl_crystal_size_min 0.15
_refine_diff_density_max 0.176
_refine_diff_density_min -0.141
_refine_ls_extinction_method none
_refine_ls_goodness_of_fit_ref 1.029
_refine_ls_hydrogen_treatment constr
_refine_ls_matrix_type full
_refine_ls_number_parameters 102
_refine_ls_number_reflns 946
_refine_ls_number_restraints 1
_refine_ls_restrained_S_all 1.028
_refine_ls_R_factor_all 0.0468
_refine_ls_R_factor_gt 0.0323
_refine_ls_shift/su_max 0.000
_refine_ls_shift/su_mean 0.000
_refine_ls_structure_factor_coef Fsqd
_refine_ls_weighting_details 'calc w=1/[\s^2^(Fo^2^)+(0.055P)^2^+0.0863P] where P=(Fo^2^+2Fc^2^)/3'
_refine_ls_weighting_scheme calc
_refine_ls_wR_factor_gt 0.0865
_refine_ls_wR_factor_ref 0.0929
_reflns_number_gt 741
_reflns_number_total 946
_reflns_threshold_expression I>2\s(I)
_cod_data_source_file hb2058.cif
_cod_data_source_block V
_cod_database_code 2210240
_cod_database_fobs_code 2210240

loop_
_symmetry_equiv_pos_as_xyz
'x, y, z'
'-x, -y, z+1/2'
'-x+1/2, y+1/2, z+1/2'
'x+1/2, -y+1/2, z'

loop_
_atom_site_type_symbol
_atom_site_label
_atom_site_fract_x
_atom_site_fract_y
_atom_site_fract_z
_atom_site_U_iso_or_equiv
_atom_site_adp_type
_atom_site_calc_flag
_atom_site_refinement_flags
_atom_site_occupancy
O O1 0.35956(14) 0.38815(8) 0.7234(6) 0.0591(6) Uani d . 1
H H1 0.3128 0.3546 0.8000 0.089 Uiso calc R 1
O O2 0.24922(14) 0.75979(8) 0.4440(7) 0.0596(6) Uani d . 1
N N1 0.37712(15) 0.65301(9) 0.4082(6) 0.0396(4) Uani d . 1
H H1A 0.4496 0.6379 0.3367 0.048 Uiso calc R 1
C C1 0.30029(19) 0.45961(11) 0.7329(7) 0.0401(5) Uani d . 1
C C2 0.35974(18) 0.52038(10) 0.5782(6) 0.0378(5) Uani d . 1
H H2 0.4358 0.5111 0.4727 0.045 Uiso calc R 1
C C3 0.30773(18) 0.59539(11) 0.5773(6) 0.0350(5) Uani d . 1
C C4 0.1944(2) 0.60924(12) 0.7353(7) 0.0441(5) Uani d . 1
H H4 0.1586 0.6592 0.7383 0.053 Uiso calc R 1
C C5 0.1355(2) 0.54723(13) 0.8886(8) 0.0485(6) Uani d . 1
H H5 0.0589 0.5561 0.9919 0.058 Uiso calc R 1
C C6 0.1869(2) 0.47285(12) 0.8926(7) 0.0446(6) Uani d . 1
H H6 0.1466 0.4323 1.0000 0.054 Uiso calc R 1
C C7 0.3458(2) 0.72795(11) 0.3434(6) 0.0405(6) Uani d . 1
C C8 0.4396(3) 0.77117(13) 0.1415(7) 0.0528(7) Uani d . 1
H H8A 0.3948 0.8039 -0.0057 0.079 Uiso calc R 1
H H8B 0.4910 0.7341 0.0285 0.079 Uiso calc R 1
H H8C 0.4930 0.8032 0.2725 0.079 Uiso calc R 1

loop_
_atom_site_aniso_label
_atom_site_aniso_U_11
_atom_site_aniso_U_22
_atom_site_aniso_U_33
_atom_site_aniso_U_12
_atom_site_aniso_U_13
_atom_site_aniso_U_23
O1 0.0412(8) 0.0277(6) 0.1083(16) 0.0002(6) 0.0057(10) 0.0160(10)
O2 0.0516(9) 0.0303(7) 0.0969(16) 0.0102(7) 0.0058(11) 0.0158(11)
N1 0.0375(8) 0.0270(7) 0.0544(11) 0.0030(6) 0.0016(10) 0.0044(9)
C1 0.0336(9) 0.0270(8) 0.0598(15) -0.0015(8) -0.0080(11) 0.0041(11)
C2 0.0314(9) 0.0295(9) 0.0526(13) 0.0005(7) -0.0016(12) 0.0022(10)
C3 0.0339(9) 0.0267(8) 0.0444(11) -0.0003(7) -0.0054(11) 0.0031(9)
C4 0.0430(11) 0.0306(9) 0.0587(14) 0.0053(8) 0.0019(12) -0.0011(12)
C5 0.0431(11) 0.0447(11) 0.0579(16) 0.0008(9) 0.0107(13) -0.0012(13)
C6 0.0404(11) 0.0385(11) 0.0550(15) -0.0074(8) -0.0004(13) 0.0061(12)
C7 0.0402(10) 0.0275(8) 0.0536(16) 0.0012(8) -0.0072(11) 0.0048(10)
C8 0.0557(13) 0.0346(10) 0.0679(19) -0.0026(9) -0.0008(14) 0.0122(11)

loop_
_atom_type_symbol
_atom_type_description
_atom_type_scat_dispersion_real
_atom_type_scat_dispersion_imag
_atom_type_scat_source
C C 0.0033 0.0016 'International Tables Vol C Tables 4.2.6.8 and 6.1.1.4'
H H 0.0000 0.0000 'International Tables Vol C Tables 4.2.6.8 and 6.1.1.4'
N N 0.0061 0.0033 'International Tables Vol C Tables 4.2.6.8 and 6.1.1.4'
O O 0.0106 0.0060 'International Tables Vol C Tables 4.2.6.8 and 6.1.1.4'

loop_
_geom_angle_atom_site_label_1
_geom_angle_atom_site_label_2
_geom_angle_atom_site_label_3
_geom_angle
C1 O1 H1 109.5
C7 N1 C3 129.27(19)
C7 N1 H1A 115.4
C3 N1 H1A 115.4
O1 C1 C2 116.6(2)
O1 C1 C6 123.4(2)
C2 C1 C6 120.05(18)
C1 C2 C3 120.9(2)
C1 C2 H2 119.6
C3 C2 H2 119.6
C4 C3 C2 119.56(19)
C4 C3 N1 124.70(17)
C2 C3 N1 115.74(19)
C5 C4 C3 118.76(19)
C5 C4 H4 120.6
C3 C4 H4 120.6
C6 C5 C4 122.0(2)
C6 C5 H5 119.0
C4 C5 H5 119.0
C5 C6 C1 118.7(2)
C5 C6 H6 120.7
C1 C6 H6 120.7
O2 C7 N1 123.4(2)
O2 C7 C8 121.76(19)
N1 C7 C8 114.9(2)
C7 C8 H8A 109.5
C7 C8 H8B 109.5
H8A C8 H8B 109.5
C7 C8 H8C 109.5
H8A C8 H8C 109.5
H8B C8 H8C 109.5

loop_
_geom_bond_atom_site_label_1
_geom_bond_atom_site_label_2
_geom_bond_distance
O1 C1 1.367(2)
O1 H1 0.8200
O2 C7 1.228(3)
N1 C7 1.346(2)
N1 C3 1.417(3)
N1 H1A 0.8600
C1 C2 1.375(3)
C1 C6 1.390(4)
C2 C3 1.389(2)
C2 H2 0.9300
C3 C4 1.388(3)
C4 C5 1.386(3)
C4 H4 0.9300
C5 C6 1.377(3)
C5 H5 0.9300
C6 H6 0.9300
C7 C8 1.499(3)
C8 H8A 0.9600
C8 H8B 0.9600
C8 H8C 0.9600

loop_
_geom_hbond_atom_site_label_D
_geom_hbond_atom_site_label_H
_geom_hbond_atom_site_label_A
_geom_hbond_site_symmetry_A
_geom_hbond_distance_DH
_geom_hbond_distance_HA
_geom_hbond_distance_DA
_geom_hbond_angle_DHA
_geom_hbond_publ_flag
O1 H1 O2 3_545 0.82 1.85 2.638(2) 162 yes
N1 H1A O1 2_664 0.86 2.11 2.963(2) 171 yes
C4 H4 O2 . 0.93 2.32 2.902(3) 120 yes

loop_
_geom_torsion_atom_site_label_1
_geom_torsion_atom_site_label_2
_geom_torsion_atom_site_label_3
_geom_torsion_atom_site_label_4
_geom_torsion
O1 C1 C2 C3 -179.3(2)
C6 C1 C2 C3 -0.3(4)
C1 C2 C3 C4 0.1(4)
C1 C2 C3 N1 -179.6(2)
C7 N1 C3 C4 -5.9(4)
C7 N1 C3 C2 173.8(2)
C2 C3 C4 C5 -0.5(4)
N1 C3 C4 C5 179.2(3)
C3 C4 C5 C6 1.0(5)
C4 C5 C6 C1 -1.1(4)
O1 C1 C6 C5 179.7(3)
C2 C1 C6 C5 0.8(4)
C3 N1 C7 O2 4.4(4)
C3 N1 C7 C8 -176.7(2)

loop_
_cod_related_entry_id
_cod_related_entry_database
_cod_related_entry_code
1 ChemSpider 11626
